data_1518740
loop_
_publ_author_name
'Collins, Mary S.'
'Choi, Robert Y.'
'Zakharov, Lev N.'
'Watson, Lori A.'
'Hay, Benjamin P.'
'Johnson, Darren W.'

_publ_section_title
;
 Self-assembled trinuclear arsenic and antimony macrobicycles
;
_journal_issue 4
_journal_name_full 'Chem. Sci.'
_journal_page_first 2444
_journal_paper_doi 10.1039/C4SC04042B
_journal_volume 6
_journal_year 2015
_chemical_formula_sum 'C36 H42 As3 Cl3 S6'
_chemical_formula_weight 998.17
_chemical_name_systematic
;
 ?
;
_space_group_IT_number 2
_symmetry_cell_setting triclinic
_symmetry_space_group_name_Hall '-P 1'
_symmetry_space_group_name_H-M 'P -1'
_atom_sites_solution_hydrogens geom
_atom_sites_solution_primary direct
_atom_sites_solution_secondary difmap
_audit_creation_method SHELXLTL
_audit_update_record
;
2014-12-30 deposited with the CCDC.
2015-02-03 downloaded from the CCDC.
;
_cell_angle_alpha 81.285(3)
_cell_angle_beta 88.456(3)
_cell_angle_gamma 84.579(3)
_cell_formula_units_Z 2
_cell_length_a 10.0055(19)
_cell_length_b 12.424(2)
_cell_length_c 16.522(3)
_cell_measurement_reflns_used 5822
_cell_measurement_temperature 193(2)
_cell_measurement_theta_max 27.86
_cell_measurement_theta_min 2.22
_cell_volume 2020.9(6)
_computing_cell_refinement 'Bruker SMART'
_computing_data_collection 'Bruker SMART'
_computing_data_reduction 'Bruker SAINT'
_computing_molecular_graphics 'Bruker SHELXTL'
_computing_publication_material 'Bruker SHELXTL'
_computing_structure_refinement 'SHELXL-97 (Sheldrick, 1997)'
_computing_structure_solution 'SHELXS-97 (Sheldrick, 1990)'
_diffrn_ambient_temperature 193(2)
_diffrn_measured_fraction_theta_full 0.993
_diffrn_measured_fraction_theta_max 0.993
_diffrn_measurement_device_type 'CCD area detector'
_diffrn_measurement_method 'phi and omega scans'
_diffrn_radiation_monochromator graphite
_diffrn_radiation_source 'fine-focus sealed tube'
_diffrn_radiation_type MoK\a
_diffrn_radiation_wavelength 0.71073
_diffrn_reflns_av_R_equivalents 0.0347
_diffrn_reflns_av_sigmaI/netI 0.0438
_diffrn_reflns_limit_h_max 11
_diffrn_reflns_limit_h_min -11
_diffrn_reflns_limit_k_max 14
_diffrn_reflns_limit_k_min -14
_diffrn_reflns_limit_l_max 19
_diffrn_reflns_limit_l_min -19
_diffrn_reflns_number 19136
_diffrn_reflns_theta_full 25.00
_diffrn_reflns_theta_max 25.00
_diffrn_reflns_theta_min 1.25
_exptl_absorpt_coefficient_mu 3.001
_exptl_absorpt_correction_T_max 0.8174
_exptl_absorpt_correction_T_min 0.3453
_exptl_absorpt_correction_type multi-scan
_exptl_absorpt_process_details SADABS
_exptl_crystal_colour colorless
_exptl_crystal_density_diffrn 1.640
_exptl_crystal_density_method 'not measured'
_exptl_crystal_description block
_exptl_crystal_F_000 1008
_exptl_crystal_size_max 0.45
_exptl_crystal_size_mid 0.09
_exptl_crystal_size_min 0.07
_refine_diff_density_max 3.694
_refine_diff_density_min -0.878
_refine_diff_density_rms 0.185
_refine_ls_extinction_method none
_refine_ls_goodness_of_fit_ref 1.058
_refine_ls_hydrogen_treatment constr
_refine_ls_matrix_type full
_refine_ls_number_parameters 380
_refine_ls_number_reflns 7061
_refine_ls_number_restraints 0
_refine_ls_restrained_S_all 1.058
_refine_ls_R_factor_all 0.1028
_refine_ls_R_factor_gt 0.0909
_refine_ls_shift/su_max 0.000
_refine_ls_shift/su_mean 0.000
_refine_ls_structure_factor_coef Fsqd
_refine_ls_weighting_details 'calc w=1/[\s^2^(Fo^2^)+(0.1093P)^2^+27.6957P] where P=(Fo^2^+2Fc^2^)/3'
_refine_ls_weighting_scheme calc
_refine_ls_wR_factor_gt 0.2390
_refine_ls_wR_factor_ref 0.2466
_reflns_number_gt 5780
_reflns_number_total 7061
_reflns_threshold_expression >2sigma(I)
_cod_data_source_file c4sc04042b2.cif
_cod_data_source_block dwj105
_cod_depositor_comments
;
The following automatic conversions were performed:

'_symmetry_cell_setting' value 'Triclinic' changed to 'triclinic'
according to
/usr/data/users/saulius/crontab/automatic-downloads/rss-feeds/RSC/lib/dictionaries/cif_core.dic
dictionary named 'cif_core.dic' version 2.4.2 from 2011-04-26.

Automatic conversion script
Id: cif_fix_values 3008 2015-01-20 13:52:24Z robertas 

 Adding full bibliography for 1518738--1518743.cif.
;
_cod_original_cell_volume 2020.9(7)
_cod_original_sg_symbol_H-M P-1
_cod_database_code 1518740

loop_
_symmetry_equiv_pos_as_xyz
'x, y, z'
'-x, -y, -z'

loop_
_atom_site_label
_atom_site_type_symbol
_atom_site_fract_x
_atom_site_fract_y
_atom_site_fract_z
_atom_site_U_iso_or_equiv
_atom_site_adp_type
_atom_site_occupancy
_atom_site_symmetry_multiplicity
_atom_site_calc_flag
_atom_site_refinement_flags
_atom_site_disorder_assembly
_atom_site_disorder_group
As1 As 0.74090(10) 0.66286(10) 0.87602(6) 0.0420(3) Uani 1 1 d . A 1
As2 As 0.71774(10) 0.54006(8) 0.65014(7) 0.0384(3) Uani 1 1 d . A 1
As3 As 0.75270(10) 0.90877(11) 0.66744(7) 0.0508(4) Uani 1 1 d . A 1
Cl1 Cl 0.7392(4) 0.4804(3) 0.9181(3) 0.0735(10) Uani 1 1 d . A 1
Cl2 Cl 0.7119(3) 0.5721(3) 0.5122(2) 0.0663(9) Uani 1 1 d . A 1
Cl3 Cl 0.7322(5) 1.0782(5) 0.7024(4) 0.131(2) Uani 1 1 d . A 1
S1 S 0.9017(3) 0.6977(3) 0.95361(19) 0.0628(9) Uani 1 1 d . A 1
S2 S 0.5946(3) 0.7231(3) 0.96469(19) 0.0572(8) Uani 1 1 d . A 1
S3 S 0.8705(3) 0.3992(2) 0.66924(19) 0.0442(6) Uani 1 1 d . A 1
S4 S 0.5614(3) 0.4258(2) 0.6758(2) 0.0565(8) Uani 1 1 d . A 1
S5 S 0.9036(3) 0.9348(3) 0.56917(18) 0.0521(8) Uani 1 1 d . A 1
S6 S 0.5994(3) 0.9332(3) 0.57366(18) 0.0590(9) Uani 1 1 d . A 1
C1 C 1.0566(11) 0.6527(9) 0.8995(6) 0.045(2) Uani 1 1 d . A 1
H1A H 1.1284 0.6973 0.9117 0.054 Uiso 1 1 calc R A 1
H1B H 1.0841 0.5759 0.9229 0.054 Uiso 1 1 calc R A 1
C2 C 1.0492(8) 0.6594(8) 0.8082(6) 0.0308(19) Uani 1 1 d . A 1
C3 C 1.0434(8) 0.5633(7) 0.7734(6) 0.031(2) Uani 1 1 d . A 1
C4 C 1.0361(8) 0.5698(7) 0.6894(6) 0.032(2) Uani 1 1 d . A 1
C5 C 1.0406(8) 0.6694(8) 0.6373(6) 0.033(2) Uani 1 1 d . A 1
C6 C 1.0484(8) 0.7645(7) 0.6727(6) 0.0279(19) Uani 1 1 d . A 1
C7 C 1.0500(8) 0.7610(7) 0.7574(6) 0.031(2) Uani 1 1 d . A 1
C8 C 1.0505(10) 0.4525(8) 0.8280(7) 0.046(3) Uani 1 1 d . A 1
H8A H 1.0454 0.3947 0.7942 0.068 Uiso 1 1 calc R A 1
H8B H 0.9753 0.4512 0.8673 0.068 Uiso 1 1 calc R A 1
H8C H 1.1354 0.4403 0.8577 0.068 Uiso 1 1 calc R A 1
C9 C 1.0276(10) 0.4654(8) 0.6535(7) 0.044(3) Uani 1 1 d . A 1
H9A H 1.1014 0.4118 0.6766 0.053 Uiso 1 1 calc R A 1
H9B H 1.0445 0.4817 0.5938 0.053 Uiso 1 1 calc R A 1
C10 C 1.0391(11) 0.6758(10) 0.5444(6) 0.047(3) Uani 1 1 d . A 1
H10A H 1.0338 0.6024 0.5304 0.071 Uiso 1 1 calc R A 1
H10B H 1.1214 0.7051 0.5208 0.071 Uiso 1 1 calc R A 1
H10C H 0.9610 0.7239 0.5225 0.071 Uiso 1 1 calc R A 1
C11 C 1.0595(10) 0.8722(8) 0.6192(7) 0.041(2) Uani 1 1 d . A 1
H11A H 1.1285 0.8618 0.5763 0.050 Uiso 1 1 calc R A 1
H11B H 1.0913 0.9239 0.6529 0.050 Uiso 1 1 calc R A 1
C12 C 1.0606(11) 0.8624(8) 0.7957(7) 0.046(2) Uani 1 1 d . A 1
H12A H 1.0604 0.9261 0.7528 0.069 Uiso 1 1 calc R A 1
H12B H 1.1443 0.8547 0.8264 0.069 Uiso 1 1 calc R A 1
H12C H 0.9841 0.8722 0.8330 0.069 Uiso 1 1 calc R A 1
C13 C 0.4308(11) 0.7123(10) 0.9175(7) 0.049(3) Uani 1 1 d . A 1
H13A H 0.3959 0.6431 0.9435 0.059 Uiso 1 1 calc R A 1
H13B H 0.3669 0.7730 0.9310 0.059 Uiso 1 1 calc R A 1
C14 C 0.4312(8) 0.7147(8) 0.8256(6) 0.032(2) Uani 1 1 d . A 1
C15 C 0.4219(9) 0.6200(8) 0.7939(7) 0.037(2) Uani 1 1 d . A 1
C16 C 0.4157(8) 0.6230(8) 0.7086(7) 0.040(2) Uani 1 1 d . A 1
C17 C 0.4208(8) 0.7211(8) 0.6555(6) 0.036(2) Uani 1 1 d . A 1
C18 C 0.4341(8) 0.8174(7) 0.6893(6) 0.0299(19) Uani 1 1 d . A 1
C19 C 0.4383(8) 0.8144(8) 0.7741(6) 0.0311(19) Uani 1 1 d . A 1
C20 C 0.4109(11) 0.5110(8) 0.8493(9) 0.055(3) Uani 1 1 d . A 1
H20A H 0.4161 0.5215 0.9067 0.083 Uiso 1 1 calc R A 1
H20B H 0.4847 0.4582 0.8366 0.083 Uiso 1 1 calc R A 1
H20C H 0.3249 0.4832 0.8401 0.083 Uiso 1 1 calc R A 1
C21 C 0.4044(10) 0.5179(9) 0.6730(9) 0.054(3) Uani 1 1 d . A 1
H21A H 0.3753 0.5375 0.6154 0.064 Uiso 1 1 calc R A 1
H21B H 0.3336 0.4776 0.7037 0.064 Uiso 1 1 calc R A 1
C22 C 0.4053(11) 0.7281(10) 0.5641(7) 0.048(3) Uani 1 1 d . A 1
H22A H 0.3975 0.6548 0.5506 0.072 Uiso 1 1 calc R A 1
H22B H 0.4841 0.7582 0.5359 0.072 Uiso 1 1 calc R A 1
H22C H 0.3244 0.7758 0.5466 0.072 Uiso 1 1 calc R A 1
C23 C 0.4398(10) 0.9243(9) 0.6335(7) 0.043(2) Uani 1 1 d . A 1
H23A H 0.4290 0.9846 0.6668 0.052 Uiso 1 1 calc R A 1
H23B H 0.3638 0.9343 0.5951 0.052 Uiso 1 1 calc R A 1
C24 C 0.4473(11) 0.9179(8) 0.8105(7) 0.043(2) Uani 1 1 d . A 1
H24A H 0.4499 0.9003 0.8704 0.064 Uiso 1 1 calc R A 1
H24B H 0.3687 0.9693 0.7946 0.064 Uiso 1 1 calc R A 1
H24C H 0.5291 0.9513 0.7904 0.064 Uiso 1 1 calc R A 1
C1S C 0.785(3) 0.8103(11) 0.2025(11) 0.104(7) Uani 1 1 d . B 1
H1SA H 0.7885 0.8074 0.1454 0.125 Uiso 1 1 calc R B 1
C2S C 0.6657(18) 0.7854(11) 0.2490(13) 0.086(5) Uani 1 1 d . B 1
H2SA H 0.5877 0.7681 0.2239 0.103 Uiso 1 1 calc R B 1
C3S C 0.6701(15) 0.7877(10) 0.3323(11) 0.073(4) Uani 1 1 d . B 1
H3SA H 0.5940 0.7683 0.3650 0.087 Uiso 1 1 calc R B 1
C4S C 0.7761(17) 0.8158(10) 0.3691(11) 0.077(4) Uani 1 1 d . B 1
H4SA H 0.7736 0.8181 0.4264 0.093 Uiso 1 1 calc R B 1
C5S C 0.8886(16) 0.8414(10) 0.3235(13) 0.080(5) Uani 1 1 d . B 1
H5SA H 0.9638 0.8611 0.3499 0.096 Uiso 1 1 calc R B 1
C6S C 0.8953(19) 0.8392(11) 0.2421(14) 0.085(5) Uani 1 1 d . B 1
H6SA H 0.9743 0.8571 0.2119 0.102 Uiso 1 1 calc R B 1

loop_
_atom_site_aniso_label
_atom_site_aniso_U_11
_atom_site_aniso_U_22
_atom_site_aniso_U_33
_atom_site_aniso_U_23
_atom_site_aniso_U_13
_atom_site_aniso_U_12
As1 0.0336(6) 0.0611(7) 0.0290(5) -0.0002(5) -0.0026(4) -0.0018(5)
As2 0.0266(5) 0.0334(5) 0.0584(7) -0.0165(5) 0.0025(4) -0.0045(4)
As3 0.0261(5) 0.0797(9) 0.0391(6) 0.0094(5) 0.0018(4) 0.0041(5)
Cl1 0.061(2) 0.0505(18) 0.107(3) -0.0072(18) 0.0059(19) -0.0028(15)
Cl2 0.0510(17) 0.083(2) 0.0578(18) 0.0021(16) 0.0000(14) 0.0118(15)
Cl3 0.084(3) 0.152(5) 0.195(6) -0.129(5) 0.056(3) -0.056(3)
S1 0.0512(17) 0.097(3) 0.0465(17) -0.0241(17) 0.0002(13) -0.0203(17)
S2 0.0510(17) 0.072(2) 0.0506(17) -0.0176(15) -0.0013(13) -0.0008(15)
S3 0.0320(13) 0.0321(13) 0.0685(18) -0.0060(12) -0.0037(12) -0.0041(10)
S4 0.0322(14) 0.0324(14) 0.104(3) -0.0102(14) 0.0101(14) -0.0034(11)
S5 0.0355(14) 0.0634(18) 0.0464(15) 0.0178(13) 0.0053(11) 0.0084(12)
S6 0.0399(15) 0.091(2) 0.0416(15) 0.0161(15) -0.0056(12) -0.0218(15)
C1 0.038(6) 0.052(6) 0.041(6) 0.004(5) -0.014(4) -0.001(5)
C2 0.018(4) 0.038(5) 0.034(5) 0.004(4) -0.005(3) -0.005(4)
C3 0.014(4) 0.030(5) 0.049(6) 0.000(4) -0.003(4) -0.004(3)
C4 0.008(4) 0.037(5) 0.050(6) -0.008(4) 0.002(4) -0.003(3)
C5 0.010(4) 0.043(5) 0.045(5) -0.005(4) 0.005(4) 0.000(3)
C6 0.013(4) 0.030(5) 0.040(5) 0.000(4) -0.006(3) -0.005(3)
C7 0.011(4) 0.035(5) 0.049(6) -0.009(4) -0.004(4) -0.001(3)
C8 0.034(5) 0.033(5) 0.065(7) 0.006(5) -0.006(5) 0.000(4)
C9 0.032(5) 0.038(5) 0.067(7) -0.021(5) 0.009(5) -0.010(4)
C10 0.040(6) 0.069(8) 0.035(6) -0.012(5) 0.002(4) -0.008(5)
C11 0.027(5) 0.039(5) 0.051(6) 0.014(5) -0.005(4) 0.000(4)
C12 0.046(6) 0.038(6) 0.053(6) -0.005(5) 0.001(5) -0.008(5)
C13 0.036(6) 0.055(7) 0.049(6) 0.015(5) 0.006(5) -0.010(5)
C14 0.014(4) 0.040(5) 0.040(5) 0.001(4) 0.002(3) -0.004(4)
C15 0.021(4) 0.031(5) 0.055(6) 0.011(4) 0.007(4) -0.005(4)
C16 0.009(4) 0.033(5) 0.077(8) -0.012(5) 0.003(4) -0.002(3)
C17 0.013(4) 0.042(5) 0.053(6) -0.011(5) -0.004(4) 0.003(4)
C18 0.013(4) 0.034(5) 0.041(5) -0.001(4) 0.000(3) 0.001(3)
C19 0.018(4) 0.037(5) 0.037(5) -0.001(4) 0.001(4) 0.000(4)
C20 0.042(6) 0.026(5) 0.092(9) 0.016(5) 0.000(6) -0.010(4)
C21 0.020(5) 0.047(6) 0.099(10) -0.029(6) -0.003(5) 0.000(4)
C22 0.037(6) 0.063(7) 0.045(6) -0.015(5) -0.008(5) 0.005(5)
C23 0.026(5) 0.053(6) 0.047(6) 0.002(5) -0.005(4) 0.000(4)
C24 0.049(6) 0.034(5) 0.045(6) -0.004(4) 0.010(5) -0.007(4)
C1S 0.21(2) 0.028(7) 0.070(10) 0.005(7) 0.003(13) 0.018(10)
C2S 0.087(11) 0.040(7) 0.122(15) 0.025(8) -0.045(11) -0.008(7)
C3S 0.062(9) 0.034(6) 0.114(13) 0.015(7) -0.014(8) -0.002(6)
C4S 0.098(12) 0.037(7) 0.095(11) -0.007(7) -0.011(9) -0.003(7)
C5S 0.065(9) 0.034(7) 0.138(16) -0.006(8) -0.002(10) -0.003(6)
C6S 0.093(12) 0.032(7) 0.130(16) -0.017(8) 0.037(11) -0.008(7)

loop_
_atom_type_symbol
_atom_type_description
_atom_type_scat_dispersion_real
_atom_type_scat_dispersion_imag
_atom_type_scat_source
C C 0.0033 0.0016 'International Tables Vol C Tables 4.2.6.8 and 6.1.1.4'
H H 0.0000 0.0000 'International Tables Vol C Tables 4.2.6.8 and 6.1.1.4'
S S 0.1246 0.1234 'International Tables Vol C Tables 4.2.6.8 and 6.1.1.4'
Cl Cl 0.1484 0.1585 'International Tables Vol C Tables 4.2.6.8 and 6.1.1.4'
As As 0.0499 2.0058 'International Tables Vol C Tables 4.2.6.8 and 6.1.1.4'

loop_
_geom_angle_atom_site_label_1
_geom_angle_atom_site_label_2
_geom_angle_atom_site_label_3
_geom_angle
S1 As1 S2 88.16(13)
S1 As1 Cl1 99.54(15)
S2 As1 Cl1 99.13(14)
S4 As2 S3 88.78(10)
S4 As2 Cl2 100.20(15)
S3 As2 Cl2 100.53(12)
S6 As3 S5 88.23(12)
S6 As3 Cl3 98.6(2)
S5 As3 Cl3 98.45(17)
C1 S1 As1 103.3(4)
C13 S2 As1 102.8(4)
C9 S3 As2 102.2(4)
C21 S4 As2 103.1(4)
C11 S5 As3 102.8(4)
C23 S6 As3 103.6(3)
C2 C1 S1 116.9(7)
C2 C1 H1A 108.1
S1 C1 H1A 108.1
C2 C1 H1B 108.1
S1 C1 H1B 108.1
H1A C1 H1B 107.3
C7 C2 C3 120.0(9)
C7 C2 C1 120.3(9)
C3 C2 C1 119.8(8)
C4 C3 C2 119.6(8)
C4 C3 C8 120.3(9)
C2 C3 C8 120.1(9)
C3 C4 C5 121.5(9)
C3 C4 C9 118.6(9)
C5 C4 C9 119.9(9)
C4 C5 C6 118.3(9)
C4 C5 C10 121.5(9)
C6 C5 C10 120.2(9)
C7 C6 C5 121.4(8)
C7 C6 C11 118.5(9)
C5 C6 C11 120.1(9)
C6 C7 C2 119.1(8)
C6 C7 C12 121.7(9)
C2 C7 C12 119.1(9)
C3 C8 H8A 109.5
C3 C8 H8B 109.5
H8A C8 H8B 109.5
C3 C8 H8C 109.5
H8A C8 H8C 109.5
H8B C8 H8C 109.5
C4 C9 S3 117.7(7)
C4 C9 H9A 107.9
S3 C9 H9A 107.9
C4 C9 H9B 107.9
S3 C9 H9B 107.9
H9A C9 H9B 107.2
C5 C10 H10A 109.5
C5 C10 H10B 109.5
H10A C10 H10B 109.5
C5 C10 H10C 109.5
H10A C10 H10C 109.5
H10B C10 H10C 109.5
C6 C11 S5 115.2(7)
C6 C11 H11A 108.5
S5 C11 H11A 108.5
C6 C11 H11B 108.5
S5 C11 H11B 108.5
H11A C11 H11B 107.5
C7 C12 H12A 109.5
C7 C12 H12B 109.5
H12A C12 H12B 109.5
C7 C12 H12C 109.5
H12A C12 H12C 109.5
H12B C12 H12C 109.5
C14 C13 S2 116.6(7)
C14 C13 H13A 108.1
S2 C13 H13A 108.1
C14 C13 H13B 108.1
S2 C13 H13B 108.1
H13A C13 H13B 107.3
C15 C14 C19 120.8(9)
C15 C14 C13 119.7(9)
C19 C14 C13 119.4(9)
C14 C15 C16 119.8(8)
C14 C15 C20 121.5(10)
C16 C15 C20 118.6(10)
C17 C16 C15 120.9(9)
C17 C16 C21 119.1(11)
C15 C16 C21 120.1(10)
C16 C17 C18 118.4(9)
C16 C17 C22 122.0(9)
C18 C17 C22 119.5(9)
C19 C18 C17 120.6(9)
C19 C18 C23 119.8(9)
C17 C18 C23 119.6(9)
C18 C19 C14 119.5(9)
C18 C19 C24 120.7(8)
C14 C19 C24 119.8(9)
C15 C20 H20A 109.5
C15 C20 H20B 109.5
H20A C20 H20B 109.5
C15 C20 H20C 109.5
H20A C20 H20C 109.5
H20B C20 H20C 109.5
C16 C21 S4 114.6(7)
C16 C21 H21A 108.6
S4 C21 H21A 108.6
C16 C21 H21B 108.6
S4 C21 H21B 108.6
H21A C21 H21B 107.6
C17 C22 H22A 109.5
C17 C22 H22B 109.5
H22A C22 H22B 109.5
C17 C22 H22C 109.5
H22A C22 H22C 109.5
H22B C22 H22C 109.5
C18 C23 S6 113.1(7)
C18 C23 H23A 109.0
S6 C23 H23A 109.0
C18 C23 H23B 109.0
S6 C23 H23B 109.0
H23A C23 H23B 107.8
C19 C24 H24A 109.5
C19 C24 H24B 109.5
H24A C24 H24B 109.5
C19 C24 H24C 109.5
H24A C24 H24C 109.5
H24B C24 H24C 109.5
C6S C1S C2S 119.4(16)
C6S C1S H1SA 120.3
C2S C1S H1SA 120.3
C3S C2S C1S 116.6(16)
C3S C2S H2SA 121.7
C1S C2S H2SA 121.7
C4S C3S C2S 123.3(16)
C4S C3S H3SA 118.4
C2S C3S H3SA 118.4
C3S C4S C5S 119.4(18)
C3S C4S H4SA 120.3
C5S C4S H4SA 120.3
C6S C5S C4S 121.8(17)
C6S C5S H5SA 119.1
C4S C5S H5SA 119.1
C5S C6S C1S 119.4(17)
C5S C6S H6SA 120.3
C1S C6S H6SA 120.3

loop_
_geom_bond_atom_site_label_1
_geom_bond_atom_site_label_2
_geom_bond_distance
As1 S1 2.198(3)
As1 S2 2.205(3)
As1 Cl1 2.269(4)
As2 S4 2.201(3)
As2 S3 2.203(3)
As2 Cl2 2.255(4)
As3 S6 2.178(3)
As3 S5 2.196(3)
As3 Cl3 2.255(5)
S1 C1 1.850(12)
S2 C13 1.859(11)
S3 C9 1.836(10)
S4 C21 1.851(10)
S5 C11 1.834(9)
S6 C23 1.859(11)
C1 C2 1.502(14)
C1 H1A 0.9900
C1 H1B 0.9900
C2 C7 1.407(13)
C2 C3 1.408(13)
C3 C4 1.382(14)
C3 C8 1.525(13)
C4 C5 1.400(13)
C4 C9 1.515(13)
C5 C6 1.404(13)
C5 C10 1.525(14)
C6 C7 1.394(13)
C6 C11 1.499(13)
C7 C12 1.506(14)
C8 H8A 0.9800
C8 H8B 0.9800
C8 H8C 0.9800
C9 H9A 0.9900
C9 H9B 0.9900
C10 H10A 0.9800
C10 H10B 0.9800
C10 H10C 0.9800
C11 H11A 0.9900
C11 H11B 0.9900
C12 H12A 0.9800
C12 H12B 0.9800
C12 H12C 0.9800
C13 C14 1.515(15)
C13 H13A 0.9900
C13 H13B 0.9900
C14 C15 1.371(14)
C14 C19 1.399(13)
C15 C16 1.407(16)
C15 C20 1.527(13)
C16 C17 1.395(15)
C16 C21 1.526(14)
C17 C18 1.413(13)
C17 C22 1.510(15)
C18 C19 1.397(13)
C18 C23 1.502(14)
C19 C24 1.512(14)
C20 H20A 0.9800
C20 H20B 0.9800
C20 H20C 0.9800
C21 H21A 0.9900
C21 H21B 0.9900
C22 H22A 0.9800
C22 H22B 0.9800
C22 H22C 0.9800
C23 H23A 0.9900
C23 H23B 0.9900
C24 H24A 0.9800
C24 H24B 0.9800
C24 H24C 0.9800
C1S C6S 1.40(3)
C1S C2S 1.43(3)
C1S H1SA 0.9500
C2S C3S 1.38(2)
C2S H2SA 0.9500
C3S C4S 1.34(2)
C3S H3SA 0.9500
C4S C5S 1.37(2)
C4S H4SA 0.9500
C5S C6S 1.35(2)
C5S H5SA 0.9500
C6S H6SA 0.9500

loop_
_geom_torsion_atom_site_label_1
_geom_torsion_atom_site_label_2
_geom_torsion_atom_site_label_3
_geom_torsion_atom_site_label_4
_geom_torsion
S2 As1 S1 C1 178.6(4)
Cl1 As1 S1 C1 79.7(4)
S1 As1 S2 C13 177.9(4)
Cl1 As1 S2 C13 -82.7(4)
S4 As2 S3 C9 -179.2(4)
Cl2 As2 S3 C9 80.7(4)
S3 As2 S4 C21 176.0(5)
Cl2 As2 S4 C21 -83.5(5)
S6 As3 S5 C11 -159.9(4)
Cl3 As3 S5 C11 101.6(4)
S5 As3 S6 C23 -177.2(4)
Cl3 As3 S6 C23 -78.9(4)
As1 S1 C1 C2 29.2(9)
S1 C1 C2 C7 75.9(10)
S1 C1 C2 C3 -104.9(9)
C7 C2 C3 C4 -1.1(12)
C1 C2 C3 C4 179.7(8)
C7 C2 C3 C8 176.6(8)
C1 C2 C3 C8 -2.6(12)
C2 C3 C4 C5 3.0(12)
C8 C3 C4 C5 -174.7(8)
C2 C3 C4 C9 -179.0(8)
C8 C3 C4 C9 3.3(12)
C3 C4 C5 C6 -2.0(12)
C9 C4 C5 C6 180.0(8)
C3 C4 C5 C10 177.1(8)
C9 C4 C5 C10 -0.9(12)
C4 C5 C6 C7 -0.8(12)
C10 C5 C6 C7 -180.0(8)
C4 C5 C6 C11 177.3(8)
C10 C5 C6 C11 -1.8(12)
C5 C6 C7 C2 2.6(12)
C11 C6 C7 C2 -175.6(8)
C5 C6 C7 C12 179.0(8)
C11 C6 C7 C12 0.8(12)
C3 C2 C7 C6 -1.6(12)
C1 C2 C7 C6 177.5(8)
C3 C2 C7 C12 -178.1(8)
C1 C2 C7 C12 1.0(12)
C3 C4 C9 S3 70.8(11)
C5 C4 C9 S3 -111.1(9)
As2 S3 C9 C4 41.2(9)
C7 C6 C11 S5 -106.5(9)
C5 C6 C11 S5 75.3(10)
As3 S5 C11 C6 42.9(9)
As1 S2 C13 C14 -24.5(9)
S2 C13 C14 C15 105.0(9)
S2 C13 C14 C19 -76.4(11)
C19 C14 C15 C16 -1.7(13)
C13 C14 C15 C16 176.9(8)
C19 C14 C15 C20 -178.6(8)
C13 C14 C15 C20 0.0(13)
C14 C15 C16 C17 0.9(13)
C20 C15 C16 C17 177.9(8)
C14 C15 C16 C21 -179.6(8)
C20 C15 C16 C21 -2.6(13)
C15 C16 C17 C18 0.8(12)
C21 C16 C17 C18 -178.7(8)
C15 C16 C17 C22 -175.9(8)
C21 C16 C17 C22 4.5(13)
C16 C17 C18 C19 -1.7(12)
C22 C17 C18 C19 175.1(8)
C16 C17 C18 C23 -180.0(8)
C22 C17 C18 C23 -3.1(12)
C17 C18 C19 C14 1.0(12)
C23 C18 C19 C14 179.2(8)
C17 C18 C19 C24 -177.7(8)
C23 C18 C19 C24 0.5(12)
C15 C14 C19 C18 0.8(12)
C13 C14 C19 C18 -177.8(8)
C15 C14 C19 C24 179.5(8)
C13 C14 C19 C24 0.9(12)
C17 C16 C21 S4 105.1(10)
C15 C16 C21 S4 -74.4(11)
As2 S4 C21 C16 -37.1(10)
C19 C18 C23 S6 110.7(9)
C17 C18 C23 S6 -71.0(10)
As3 S6 C23 C18 -58.4(8)
C6S C1S C2S C3S -2(2)
C1S C2S C3S C4S 3(2)
C2S C3S C4S C5S -2(2)
C3S C4S C5S C6S 0(2)
C4S C5S C6S C1S 0(2)
C2S C1S C6S C5S 1(2)
